data_2238443
loop_
_publ_author_name
'Ren, Dong-mei'

_publ_section_title
;
 2-[4-(2-Chloroacetyl)phenyl]-2-methyl-1-(pyrrolidin-1-yl)propan-1-one
;
_journal_issue 8
_journal_name_full 'Acta Crystallographica Section E'
_journal_page_first o1326
_journal_paper_doi 10.1107/S1600536813020175
_journal_volume 69
_journal_year 2013
_chemical_formula_iupac 'C16 H20 Cl N O2'
_chemical_formula_moiety 'C16 H20 Cl N O2'
_chemical_formula_sum 'C16 H20 Cl N O2'
_chemical_formula_weight 293.78
_chemical_name_systematic
;
2-[4-(2-Chloroacetyl)phenyl]-2-methyl-1-(pyrrolidin-1-yl)propan-1-one
;
_space_group_IT_number 7
_symmetry_cell_setting monoclinic
_symmetry_space_group_name_Hall 'P -2yc'
_symmetry_space_group_name_H-M 'P 1 c 1'
_atom_sites_solution_hydrogens geom
_atom_sites_solution_primary direct
_atom_sites_solution_secondary difmap
_audit_creation_method SHELXL-97
_cell_angle_alpha 90.00
_cell_angle_beta 95.95(3)
_cell_angle_gamma 90.00
_cell_formula_units_Z 4
_cell_length_a 8.7380(17)
_cell_length_b 6.1660(12)
_cell_length_c 28.670(6)
_cell_measurement_reflns_used 25
_cell_measurement_temperature 293(2)
_cell_measurement_theta_max 12
_cell_measurement_theta_min 9
_cell_volume 1536.4(5)
_computing_cell_refinement 'CAD-4 Software (Enraf--Nonius, 1985)'
_computing_data_collection 'CAD-4 Software (Enraf--Nonius, 1985)'
_computing_data_reduction 'XCAD4 (Harms & Wocadlo, 1995)'
_computing_molecular_graphics 'SHELXTL (Sheldrick, 2008)'
_computing_publication_material 'SHELXTL (Sheldrick, 2008)'
_computing_structure_refinement 'SHELXS97 (Sheldrick, 2008)'
_computing_structure_solution 'SHELXS97 (Sheldrick, 2008)'
_diffrn_ambient_temperature 293(2)
_diffrn_measured_fraction_theta_full 0.995
_diffrn_measured_fraction_theta_max 0.995
_diffrn_measurement_device_type 'Enraf--Nonius CAD-4'
_diffrn_measurement_method \w/2\q
_diffrn_radiation_monochromator graphite
_diffrn_radiation_source 'fine-focus sealed tube'
_diffrn_radiation_type MoK\a
_diffrn_radiation_wavelength 0.71073
_diffrn_reflns_av_R_equivalents 0.0933
_diffrn_reflns_av_sigmaI/netI 0.1322
_diffrn_reflns_limit_h_max 10
_diffrn_reflns_limit_h_min 0
_diffrn_reflns_limit_k_max 7
_diffrn_reflns_limit_k_min -7
_diffrn_reflns_limit_l_max 34
_diffrn_reflns_limit_l_min -34
_diffrn_reflns_number 5766
_diffrn_reflns_theta_full 25.47
_diffrn_reflns_theta_max 25.47
_diffrn_reflns_theta_min 1.43
_diffrn_standards_decay_% 1
_diffrn_standards_interval_count 200
_diffrn_standards_interval_time 120
_diffrn_standards_number 3
_exptl_absorpt_coefficient_mu 0.250
_exptl_absorpt_correction_T_max 0.9755
_exptl_absorpt_correction_T_min 0.9289
_exptl_absorpt_correction_type psi-scan
_exptl_absorpt_process_details '(North <i>et al.</i>, 1968)'
_exptl_crystal_colour colourless
_exptl_crystal_density_diffrn 1.270
_exptl_crystal_density_method 'not measured'
_exptl_crystal_description block
_exptl_crystal_F_000 624
_exptl_crystal_size_max 0.30
_exptl_crystal_size_mid 0.20
_exptl_crystal_size_min 0.10
_refine_diff_density_max 0.163
_refine_diff_density_min -0.194
_refine_ls_abs_structure_details 'Flack (1983), 200 Friedel pairs'
_refine_ls_abs_structure_Flack 0.06(7)
_refine_ls_extinction_method none
_refine_ls_goodness_of_fit_ref 0.922
_refine_ls_hydrogen_treatment constr
_refine_ls_matrix_type full
_refine_ls_number_parameters 361
_refine_ls_number_reflns 3048
_refine_ls_number_restraints 2
_refine_ls_restrained_S_all 0.922
_refine_ls_R_factor_all 0.1212
_refine_ls_R_factor_gt 0.0597
_refine_ls_shift/su_max 0.000
_refine_ls_shift/su_mean 0.000
_refine_ls_structure_factor_coef Fsqd
_refine_ls_weighting_details 'calc w=1/[\s^2^(Fo^2^)+(0.0000P)^2^+0.0000P] where P=(Fo^2^+2Fc^2^)/3'
_refine_ls_weighting_scheme calc
_refine_ls_wR_factor_gt 0.0572
_refine_ls_wR_factor_ref 0.0686
_reflns_number_gt 1538
_reflns_number_total 3048
_reflns_threshold_expression I>2sigma(I)
_cod_data_source_file vm2196.cif
_cod_data_source_block I
_cod_original_sg_symbol_H-M 'P c'
_cod_database_code 2238443
_cod_database_fobs_code 2238443

loop_
_symmetry_equiv_pos_as_xyz
'x, y, z'
'x, -y, z+1/2'

loop_
_atom_site_type_symbol
_atom_site_label
_atom_site_fract_x
_atom_site_fract_y
_atom_site_fract_z
_atom_site_U_iso_or_equiv
_atom_site_adp_type
_atom_site_calc_flag
_atom_site_refinement_flags
_atom_site_occupancy
_atom_site_symmetry_multiplicity
Cl Cl1 -0.2012(2) 0.1803(4) 0.78932(8) 0.1097(8) Uani d . 1 1
O O1 0.4889(5) 0.9996(8) 0.5934(2) 0.0921(17) Uani d . 1 1
N N1 0.3621(6) 0.7027(9) 0.5710(2) 0.0691(16) Uani d . 1 1
C C1 0.3014(8) 0.8012(16) 0.5260(2) 0.088(2) Uani d . 1 1
H H1A 0.3851 0.8359 0.5076 0.105 Uiso calc R 1 1
H H1B 0.2463 0.9339 0.5315 0.105 Uiso calc R 1 1
O O2 -0.1115(6) 0.5903(12) 0.75207(18) 0.116(2) Uani d . 1 1
C C2 0.1938(8) 0.6382(13) 0.5003(2) 0.092(2) Uani d . 1 1
H H2A 0.0912 0.6979 0.4935 0.110 Uiso calc R 1 1
H H2B 0.2316 0.5932 0.4712 0.110 Uiso calc R 1 1
C C3 0.1942(9) 0.4580(16) 0.5331(3) 0.116(3) Uani d . 1 1
H H3A 0.0911 0.4409 0.5422 0.140 Uiso calc R 1 1
H H3B 0.2194 0.3264 0.5170 0.140 Uiso calc R 1 1
C C4 0.2949(9) 0.4789(11) 0.5729(3) 0.086(2) Uani d . 1 1
H H4A 0.3753 0.3701 0.5736 0.103 Uiso calc R 1 1
H H4B 0.2413 0.4623 0.6007 0.103 Uiso calc R 1 1
C C5 0.4534(7) 0.8096(11) 0.6038(3) 0.0638(18) Uani d . 1 1
C C6 0.5056(6) 0.7068(10) 0.6500(2) 0.0571(17) Uani d . 1 1
C C7 0.6227(6) 0.5225(11) 0.6410(2) 0.0712(19) Uani d . 1 1
H H7A 0.5714 0.4130 0.6214 0.107 Uiso calc R 1 1
H H7B 0.6624 0.4591 0.6704 0.107 Uiso calc R 1 1
H H7C 0.7059 0.5824 0.6258 0.107 Uiso calc R 1 1
C C8 0.5976(8) 0.8805(11) 0.6806(3) 0.090(3) Uani d . 1 1
H H8A 0.5305 0.9979 0.6868 0.136 Uiso calc R 1 1
H H8B 0.6801 0.9345 0.6641 0.136 Uiso calc R 1 1
H H8C 0.6392 0.8164 0.7097 0.136 Uiso calc R 1 1
C C9 0.3701(7) 0.6353(10) 0.6749(2) 0.0584(18) Uani d . 1 1
C C10 0.2419(7) 0.7633(11) 0.6742(2) 0.0719(19) Uani d . 1 1
H H10A 0.2380 0.8938 0.6579 0.086 Uiso calc R 1 1
C C11 0.1172(7) 0.7011(13) 0.6976(2) 0.074(2) Uani d . 1 1
H H11A 0.0315 0.7910 0.6967 0.089 Uiso calc R 1 1
C C12 0.1183(7) 0.5080(11) 0.7223(2) 0.0623(18) Uani d . 1 1
C C13 0.2467(6) 0.3841(11) 0.7243(2) 0.0655(18) Uani d . 1 1
H H13A 0.2527 0.2583 0.7423 0.079 Uiso calc R 1 1
C C14 0.3707(7) 0.4430(10) 0.6996(2) 0.0589(17) Uani d . 1 1
H H14A 0.4549 0.3507 0.6999 0.071 Uiso calc R 1 1
C C15 -0.0202(8) 0.4508(12) 0.7470(3) 0.070(2) Uani d . 1 1
C C16 -0.0287(7) 0.2273(13) 0.7645(2) 0.085(2) Uani d . 1 1
H H16A 0.0576 0.2008 0.7879 0.102 Uiso calc R 1 1
H H16B -0.0212 0.1267 0.7388 0.102 Uiso calc R 1 1
Cl Cl2 0.9469(2) 0.0349(6) 0.60136(9) 0.1388(12) Uani d . 1 1
O O3 0.2684(5) 0.5797(7) 0.34112(17) 0.0727(14) Uani d . 1 1
O O4 0.8000(6) -0.2310(11) 0.5262(2) 0.118(2) Uani d . 1 1
N N2 0.1664(5) 0.3029(8) 0.37657(18) 0.0543(14) Uani d . 1 1
C C17 0.0265(6) 0.4269(12) 0.3801(2) 0.0656(19) Uani d . 1 1
H H17A -0.0310 0.4452 0.3496 0.079 Uiso calc R 1 1
H H17B 0.0498 0.5686 0.3937 0.079 Uiso calc R 1 1
C C18 -0.0630(7) 0.2889(14) 0.4121(3) 0.082(2) Uani d . 1 1
H H18A -0.0577 0.3526 0.4432 0.098 Uiso calc R 1 1
H H18B -0.1702 0.2786 0.3996 0.098 Uiso calc R 1 1
C C19 0.0076(7) 0.0773(13) 0.4142(3) 0.102(3) Uani d . 1 1
H H19A -0.0562 -0.0226 0.3946 0.123 Uiso calc R 1 1
H H19B 0.0151 0.0239 0.4462 0.123 Uiso calc R 1 1
C C20 0.1608(6) 0.0860(10) 0.3983(3) 0.075(2) Uani d . 1 1
H H20A 0.1739 -0.0275 0.3757 0.090 Uiso calc R 1 1
H H20B 0.2399 0.0713 0.4245 0.090 Uiso calc R 1 1
C C21 0.2787(6) 0.3879(9) 0.3547(2) 0.0419(13) Uani d . 1 1
C C22 0.4252(6) 0.2566(8) 0.3476(2) 0.0453(15) Uani d . 1 1
C C23 0.3801(6) 0.0863(10) 0.3114(2) 0.0582(16) Uani d . 1 1
H H23A 0.4686 0.0007 0.3062 0.087 Uiso calc R 1 1
H H23B 0.3406 0.1547 0.2825 0.087 Uiso calc R 1 1
H H23C 0.3024 -0.0055 0.3222 0.087 Uiso calc R 1 1
C C24 0.5426(6) 0.4097(10) 0.32785(19) 0.0579(17) Uani d . 1 1
H H24A 0.6337 0.3296 0.3229 0.087 Uiso calc R 1 1
H H24B 0.5687 0.5248 0.3498 0.087 Uiso calc R 1 1
H H24C 0.4984 0.4697 0.2986 0.087 Uiso calc R 1 1
C C25 0.5000(5) 0.1729(9) 0.3944(2) 0.0421(14) Uani d . 1 1
C C26 0.5181(5) 0.3049(11) 0.4325(2) 0.0515(15) Uani d . 1 1
H H26A 0.4720 0.4409 0.4304 0.062 Uiso calc R 1 1
C C27 0.6012(6) 0.2468(10) 0.4738(2) 0.0613(18) Uani d . 1 1
H H27A 0.6171 0.3459 0.4982 0.074 Uiso calc R 1 1
C C28 0.6630(6) 0.0328(12) 0.4789(3) 0.0585(17) Uani d . 1 1
C C29 0.6428(6) -0.0986(11) 0.4393(2) 0.0636(18) Uani d . 1 1
H H29A 0.6864 -0.2363 0.4407 0.076 Uiso calc R 1 1
C C30 0.5624(6) -0.0338(9) 0.3990(2) 0.0535(16) Uani d . 1 1
H H30A 0.5485 -0.1295 0.3738 0.064 Uiso calc R 1 1
C C31 0.7586(8) -0.0398(15) 0.5211(3) 0.072(2) Uani d . 1 1
C C32 0.8049(7) 0.1175(18) 0.5571(2) 0.094(3) Uani d . 1 1
H H32B 0.7144 0.1602 0.5717 0.112 Uiso calc R 1 1
H H32A 0.8422 0.2453 0.5421 0.112 Uiso calc R 1 1

loop_
_atom_site_aniso_label
_atom_site_aniso_U_11
_atom_site_aniso_U_22
_atom_site_aniso_U_33
_atom_site_aniso_U_12
_atom_site_aniso_U_13
_atom_site_aniso_U_23
Cl1 0.0799(12) 0.1040(16) 0.150(2) -0.0129(14) 0.0365(12) -0.0288(18)
O1 0.089(3) 0.035(2) 0.150(5) -0.015(2) 0.002(3) 0.012(3)
N1 0.073(4) 0.041(3) 0.094(5) -0.013(3) 0.009(3) 0.014(3)
C1 0.086(5) 0.100(6) 0.078(6) -0.023(5) 0.007(4) 0.024(5)
O2 0.108(4) 0.134(6) 0.113(4) 0.076(4) 0.045(3) 0.035(4)
C2 0.097(6) 0.073(6) 0.102(6) 0.004(5) -0.005(5) 0.016(5)
C3 0.133(7) 0.097(7) 0.106(7) -0.033(6) -0.046(6) 0.001(6)
C4 0.124(6) 0.035(4) 0.097(6) -0.017(4) 0.000(5) 0.008(4)
C5 0.056(4) 0.040(4) 0.093(5) 0.001(4) -0.003(3) -0.010(4)
C6 0.055(4) 0.036(3) 0.077(5) 0.002(3) -0.006(3) -0.006(4)
C7 0.077(4) 0.044(4) 0.093(5) 0.007(4) 0.007(4) 0.000(4)
C8 0.097(6) 0.045(4) 0.123(7) -0.004(4) -0.017(5) -0.022(5)
C9 0.074(4) 0.034(3) 0.065(4) 0.019(3) -0.002(4) -0.008(3)
C10 0.093(5) 0.038(4) 0.083(5) 0.022(4) 0.004(4) -0.002(4)
C11 0.076(5) 0.071(5) 0.075(6) 0.036(4) 0.009(4) -0.006(5)
C12 0.066(4) 0.052(4) 0.068(5) 0.025(4) 0.003(4) -0.011(4)
C13 0.071(4) 0.051(4) 0.076(5) 0.027(4) 0.010(4) 0.010(4)
C14 0.065(4) 0.036(4) 0.077(5) 0.019(3) 0.015(3) -0.002(3)
C15 0.069(4) 0.067(5) 0.074(5) 0.038(4) 0.003(4) -0.003(4)
C16 0.072(4) 0.088(6) 0.101(6) 0.009(5) 0.032(4) -0.026(5)
Cl2 0.0863(14) 0.218(3) 0.1052(16) 0.0096(19) -0.0210(11) 0.042(2)
O3 0.079(3) 0.026(2) 0.115(4) 0.009(2) 0.024(3) 0.009(3)
O4 0.132(5) 0.101(5) 0.114(5) 0.051(4) -0.014(4) 0.024(4)
N2 0.037(2) 0.032(2) 0.098(4) -0.002(2) 0.021(3) 0.007(3)
C17 0.046(4) 0.070(5) 0.083(5) 0.015(4) 0.016(3) 0.006(4)
C18 0.050(4) 0.092(6) 0.106(6) 0.004(4) 0.020(4) 0.011(5)
C19 0.086(6) 0.083(6) 0.145(8) 0.016(5) 0.046(6) 0.041(6)
C20 0.060(4) 0.038(4) 0.130(7) -0.003(3) 0.027(4) 0.019(4)
C21 0.053(3) 0.031(3) 0.042(3) -0.001(3) 0.005(3) 0.001(3)
C22 0.035(3) 0.031(3) 0.071(4) -0.012(3) 0.013(3) -0.003(3)
C23 0.072(4) 0.041(3) 0.063(4) 0.000(3) 0.014(3) 0.005(4)
C24 0.071(4) 0.047(3) 0.060(4) -0.008(3) 0.025(3) 0.005(3)
C25 0.038(3) 0.034(3) 0.056(4) -0.006(3) 0.013(3) -0.002(3)
C26 0.038(3) 0.050(3) 0.067(4) 0.008(3) 0.007(3) -0.001(4)
C27 0.050(3) 0.055(4) 0.080(5) 0.000(3) 0.013(3) -0.011(4)
C28 0.036(3) 0.058(4) 0.085(5) 0.012(3) 0.023(3) 0.004(4)
C29 0.048(4) 0.037(3) 0.109(6) 0.000(3) 0.023(4) 0.007(4)
C30 0.063(4) 0.030(3) 0.067(5) -0.002(3) 0.007(3) -0.007(3)
C31 0.059(4) 0.082(6) 0.076(5) 0.004(4) 0.007(4) 0.008(5)
C32 0.055(4) 0.150(8) 0.076(5) -0.012(5) 0.006(4) 0.020(6)

loop_
_atom_type_symbol
_atom_type_description
_atom_type_scat_dispersion_real
_atom_type_scat_dispersion_imag
_atom_type_scat_source
C C 0.0033 0.0016 'International Tables Vol C Tables 4.2.6.8 and 6.1.1.4'
H H 0.0000 0.0000 'International Tables Vol C Tables 4.2.6.8 and 6.1.1.4'
N N 0.0061 0.0033 'International Tables Vol C Tables 4.2.6.8 and 6.1.1.4'
O O 0.0106 0.0060 'International Tables Vol C Tables 4.2.6.8 and 6.1.1.4'
Cl Cl 0.1484 0.1585 'International Tables Vol C Tables 4.2.6.8 and 6.1.1.4'

loop_
_geom_angle_atom_site_label_1
_geom_angle_atom_site_label_2
_geom_angle_atom_site_label_3
_geom_angle
C5 N1 C1 123.0(6)
C5 N1 C4 129.2(6)
C1 N1 C4 107.7(6)
N1 C1 C2 107.5(6)
N1 C1 H1A 110.2
C2 C1 H1A 110.2
N1 C1 H1B 110.2
C2 C1 H1B 110.2
H1A C1 H1B 108.5
C3 C2 C1 103.5(6)
C3 C2 H2A 111.1
C1 C2 H2A 111.1
C3 C2 H2B 111.1
C1 C2 H2B 111.1
H2A C2 H2B 109.0
C4 C3 C2 115.1(7)
C4 C3 H3A 108.5
C2 C3 H3A 108.5
C4 C3 H3B 108.5
C2 C3 H3B 108.5
H3A C3 H3B 107.5
C3 C4 N1 105.9(7)
C3 C4 H4A 110.5
N1 C4 H4A 110.5
C3 C4 H4B 110.5
N1 C4 H4B 110.5
H4A C4 H4B 108.7
O1 C5 N1 115.9(7)
O1 C5 C6 123.0(7)
N1 C5 C6 121.1(6)
C5 C6 C9 111.1(5)
C5 C6 C8 107.4(5)
C9 C6 C8 108.7(6)
C5 C6 C7 107.8(6)
C9 C6 C7 115.0(5)
C8 C6 C7 106.5(5)
C6 C7 H7A 109.5
C6 C7 H7B 109.5
H7A C7 H7B 109.5
C6 C7 H7C 109.5
H7A C7 H7C 109.5
H7B C7 H7C 109.5
C6 C8 H8A 109.5
C6 C8 H8B 109.5
H8A C8 H8B 109.5
C6 C8 H8C 109.5
H8A C8 H8C 109.5
H8B C8 H8C 109.5
C10 C9 C14 117.5(6)
C10 C9 C6 120.4(6)
C14 C9 C6 122.1(5)
C9 C10 C11 121.0(6)
C9 C10 H10A 119.5
C11 C10 H10A 119.5
C12 C11 C10 121.3(6)
C12 C11 H11A 119.4
C10 C11 H11A 119.4
C13 C12 C11 118.0(6)
C13 C12 C15 123.4(6)
C11 C12 C15 118.6(6)
C12 C13 C14 120.9(6)
C12 C13 H13A 119.6
C14 C13 H13A 119.6
C9 C14 C13 121.3(6)
C9 C14 H14A 119.4
C13 C14 H14A 119.4
O2 C15 C16 125.2(7)
O2 C15 C12 118.0(7)
C16 C15 C12 116.8(6)
C15 C16 Cl1 111.6(5)
C15 C16 H16A 109.3
Cl1 C16 H16A 109.3
C15 C16 H16B 109.3
Cl1 C16 H16B 109.3
H16A C16 H16B 108.0
C21 N2 C17 119.6(5)
C21 N2 C20 128.0(4)
C17 N2 C20 112.4(4)
N2 C17 C18 103.6(5)
N2 C17 H17A 111.0
C18 C17 H17A 111.0
N2 C17 H17B 111.0
C18 C17 H17B 111.0
H17A C17 H17B 109.0
C19 C18 C17 106.6(6)
C19 C18 H18A 110.4
C17 C18 H18A 110.4
C19 C18 H18B 110.4
C17 C18 H18B 110.4
H18A C18 H18B 108.6
C18 C19 C20 110.9(6)
C18 C19 H19A 109.5
C20 C19 H19A 109.5
C18 C19 H19B 109.5
C20 C19 H19B 109.5
H19A C19 H19B 108.1
C19 C20 N2 103.7(5)
C19 C20 H20A 111.0
N2 C20 H20A 111.0
C19 C20 H20B 111.0
N2 C20 H20B 111.0
H20A C20 H20B 109.0
O3 C21 N2 119.4(5)
O3 C21 C22 119.3(5)
N2 C21 C22 121.3(5)
C23 C22 C25 115.5(5)
C23 C22 C24 108.1(5)
C25 C22 C24 106.8(4)
C23 C22 C21 107.2(4)
C25 C22 C21 110.3(5)
C24 C22 C21 108.6(4)
C22 C23 H23A 109.5
C22 C23 H23B 109.5
H23A C23 H23B 109.5
C22 C23 H23C 109.5
H23A C23 H23C 109.5
H23B C23 H23C 109.5
C22 C24 H24A 109.5
C22 C24 H24B 109.5
H24A C24 H24B 109.5
C22 C24 H24C 109.5
H24A C24 H24C 109.5
H24B C24 H24C 109.5
C26 C25 C30 117.5(6)
C26 C25 C22 120.7(5)
C30 C25 C22 121.6(6)
C25 C26 C27 123.0(6)
C25 C26 H26A 118.5
C27 C26 H26A 118.5
C26 C27 C28 119.4(7)
C26 C27 H27A 120.3
C28 C27 H27A 120.3
C29 C28 C27 116.1(6)
C29 C28 C31 120.6(6)
C27 C28 C31 122.9(7)
C30 C29 C28 122.5(6)
C30 C29 H29A 118.7
C28 C29 H29A 118.7
C29 C30 C25 121.2(6)
C29 C30 H30A 119.4
C25 C30 H30A 119.4
O4 C31 C32 120.0(8)
O4 C31 C28 121.4(8)
C32 C31 C28 118.6(7)
C31 C32 Cl2 116.5(7)
C31 C32 H32B 108.2
Cl2 C32 H32B 108.2
C31 C32 H32A 108.2
Cl2 C32 H32A 108.2
H32B C32 H32A 107.3

loop_
_geom_bond_atom_site_label_1
_geom_bond_atom_site_label_2
_geom_bond_distance
Cl1 C16 1.756(6)
O1 C5 1.256(8)
N1 C5 1.341(8)
N1 C1 1.475(8)
N1 C4 1.502(8)
C1 C2 1.515(10)
C1 H1A 0.9700
C1 H1B 0.9700
O2 C15 1.192(8)
C2 C3 1.455(11)
C2 H2A 0.9700
C2 H2B 0.9700
C3 C4 1.375(9)
C3 H3A 0.9700
C3 H3B 0.9700
C4 H4A 0.9700
C4 H4B 0.9700
C5 C6 1.497(10)
C6 C9 1.510(8)
C6 C8 1.554(9)
C6 C7 1.568(8)
C7 H7A 0.9600
C7 H7B 0.9600
C7 H7C 0.9600
C8 H8A 0.9600
C8 H8B 0.9600
C8 H8C 0.9600
C9 C10 1.369(7)
C9 C14 1.381(9)
C10 C11 1.391(8)
C10 H10A 0.9300
C11 C12 1.384(9)
C11 H11A 0.9300
C12 C13 1.353(7)
C12 C15 1.507(9)
C13 C14 1.401(8)
C13 H13A 0.9300
C14 H14A 0.9300
C15 C16 1.471(10)
C16 H16A 0.9700
C16 H16B 0.9700
Cl2 C32 1.757(7)
O3 C21 1.246(7)
O4 C31 1.237(9)
N2 C21 1.326(6)
N2 C17 1.454(7)
N2 C20 1.479(8)
C17 C18 1.526(8)
C17 H17A 0.9700
C17 H17B 0.9700
C18 C19 1.442(10)
C18 H18A 0.9700
C18 H18B 0.9700
C19 C20 1.459(7)
C19 H19A 0.9700
C19 H19B 0.9700
C20 H20A 0.9700
C20 H20B 0.9700
C21 C22 1.547(7)
C22 C23 1.501(8)
C22 C25 1.521(8)
C22 C24 1.543(7)
C23 H23A 0.9600
C23 H23B 0.9600
C23 H23C 0.9600
C24 H24A 0.9600
C24 H24B 0.9600
C24 H24C 0.9600
C25 C26 1.357(8)
C25 C30 1.387(7)
C26 C27 1.371(8)
C26 H26A 0.9300
C27 C28 1.428(9)
C27 H27A 0.9300
C28 C29 1.390(9)
C28 C31 1.468(10)
C29 C30 1.349(8)
C29 H29A 0.9300
C30 H30A 0.9300
C31 C32 1.442(11)
C32 H32B 0.9700
C32 H32A 0.9700

loop_
_geom_hbond_atom_site_label_D
_geom_hbond_atom_site_label_H
_geom_hbond_atom_site_label_A
_geom_hbond_site_symmetry_A
_geom_hbond_distance_DH
_geom_hbond_distance_HA
_geom_hbond_distance_DA
_geom_hbond_angle_DHA
_geom_hbond_publ_flag
C4 H4A O1 1_545 0.97 2.53 3.427(9) 153 yes
C32 H32B O1 1_545 0.97 2.35 3.136(8) 138 yes
C18 H18B Cg4 1_455 0.97 2.73 3.448(7) 131 yes
C4 H4B Cg2 1_555 0.97 2.89 3.728(9) 145 yes
C23 H23B Cg2 2_564 0.96 2.98 3.932(6) 171 yes

loop_
_geom_torsion_atom_site_label_1
_geom_torsion_atom_site_label_2
_geom_torsion_atom_site_label_3
_geom_torsion_atom_site_label_4
_geom_torsion
C5 N1 C1 C2 -175.6(6)
C4 N1 C1 C2 0.9(9)
N1 C1 C2 C3 2.2(9)
C1 C2 C3 C4 -5.1(11)
C2 C3 C4 N1 5.7(11)
C5 N1 C4 C3 172.3(7)
C1 N1 C4 C3 -3.9(9)
C1 N1 C5 O1 -2.0(10)
C4 N1 C5 O1 -177.7(7)
C1 N1 C5 C6 176.8(6)
C4 N1 C5 C6 1.1(11)
O1 C5 C6 C9 121.9(7)
N1 C5 C6 C9 -56.8(8)
O1 C5 C6 C8 3.2(10)
N1 C5 C6 C8 -175.5(6)
O1 C5 C6 C7 -111.2(7)
N1 C5 C6 C7 70.0(8)
C5 C6 C9 C10 -40.4(8)
C8 C6 C9 C10 77.6(7)
C7 C6 C9 C10 -163.2(6)
C5 C6 C9 C14 140.6(6)
C8 C6 C9 C14 -101.4(7)
C7 C6 C9 C14 17.8(9)
C14 C9 C10 C11 0.1(9)
C6 C9 C10 C11 -179.0(6)
C9 C10 C11 C12 -0.2(10)
C10 C11 C12 C13 2.2(10)
C10 C11 C12 C15 179.8(7)
C11 C12 C13 C14 -4.1(10)
C15 C12 C13 C14 178.5(6)
C10 C9 C14 C13 -2.0(9)
C6 C9 C14 C13 177.0(6)
C12 C13 C14 C9 4.1(10)
C13 C12 C15 O2 163.2(7)
C11 C12 C15 O2 -14.2(10)
C13 C12 C15 C16 -14.7(10)
C11 C12 C15 C16 167.9(7)
O2 C15 C16 Cl1 5.8(11)
C12 C15 C16 Cl1 -176.5(5)
C21 N2 C17 C18 -173.2(6)
C20 N2 C17 C18 8.0(7)
N2 C17 C18 C19 -15.1(8)
C17 C18 C19 C20 17.4(10)
C18 C19 C20 N2 -12.2(10)
C21 N2 C20 C19 -176.7(7)
C17 N2 C20 C19 2.0(8)
C17 N2 C21 O3 6.2(9)
C20 N2 C21 O3 -175.2(7)
C17 N2 C21 C22 -176.3(5)
C20 N2 C21 C22 2.3(9)
O3 C21 C22 C23 -110.9(6)
N2 C21 C22 C23 71.6(7)
O3 C21 C22 C25 122.5(6)
N2 C21 C22 C25 -55.0(7)
O3 C21 C22 C24 5.7(8)
N2 C21 C22 C24 -171.8(5)
C23 C22 C25 C26 -167.0(4)
C24 C22 C25 C26 72.6(6)
C21 C22 C25 C26 -45.2(6)
C23 C22 C25 C30 17.9(7)
C24 C22 C25 C30 -102.4(6)
C21 C22 C25 C30 139.7(5)
C30 C25 C26 C27 3.5(8)
C22 C25 C26 C27 -171.7(5)
C25 C26 C27 C28 -4.8(9)
C26 C27 C28 C29 4.5(8)
C26 C27 C28 C31 177.4(6)
C27 C28 C29 C30 -3.6(9)
C31 C28 C29 C30 -176.6(6)
C28 C29 C30 C25 2.6(9)
C26 C25 C30 C29 -2.3(8)
C22 C25 C30 C29 172.9(5)
C29 C28 C31 O4 -13.5(10)
C27 C28 C31 O4 174.0(7)
C29 C28 C31 C32 166.1(6)
C27 C28 C31 C32 -6.4(9)
O4 C31 C32 Cl2 11.1(10)
C28 C31 C32 Cl2 -168.6(5)
